data_1506693
loop_
_publ_author_name
'Muthusamy, Sengodagounder'
'Gnanaprakasam, Boopathy'
'Suresh, Eringathodi'

_publ_section_title
;
 Regioselective nucleophilic addition to carbonyl ylide intermediates: a
 novel diastereoselective synthesis of cycloalkyl fused furan-3-ones.
;
_journal_issue 21
_journal_name_full 'Organic letters'
_journal_page_first 4577
_journal_page_last 4580
_journal_paper_doi 10.1021/ol051562w
_journal_volume 7
_journal_year 2005
_chemical_formula_sum 'C14 H16 N2 O4'
_chemical_formula_weight 276.29
_chemical_name_common tetrahydro-2H-cyclopenta[b]furan-3(3aH)-one
_chemical_name_systematic
; 
 ? 
;
_space_group_IT_number 14
_symmetry_cell_setting monoclinic
_symmetry_space_group_name_Hall '-P 2yn'
_symmetry_space_group_name_H-M 'P 1 21/n 1'
_atom_sites_solution_hydrogens geom
_atom_sites_solution_primary direct
_atom_sites_solution_secondary difmap
_audit_creation_method SHELXL-97
_cell_angle_alpha 90.00
_cell_angle_beta 109.547(3)
_cell_angle_gamma 90.00
_cell_formula_units_Z 4
_cell_length_a 12.4574(18)
_cell_length_b 7.9073(11)
_cell_length_c 14.806(2)
_cell_measurement_temperature 273(2)
_cell_volume 1374.4(3)
_computing_cell_refinement 'BRUKER SMART'
_computing_data_collection 'BRUKER SMART'
_computing_data_reduction 'BRUKER SAINT'
_computing_molecular_graphics 'ORTEP, PLATON'
_computing_structure_refinement 'SHELXL-97 (Sheldrick, 1997)'
_computing_structure_solution 'SHELXS-97 (Sheldrick, 1990)'
_diffrn_ambient_temperature 273(2)
_diffrn_measured_fraction_theta_full 0.913
_diffrn_measured_fraction_theta_max 0.913
_diffrn_measurement_device_type 'BRUKER SMART APEX CCD DIFFRACTOMETER'
_diffrn_measurement_method 'OMEGA-PHI SCAN'
_diffrn_radiation_monochromator graphite
_diffrn_radiation_source 'fine-focus sealed tube'
_diffrn_radiation_type MoK\a
_diffrn_radiation_wavelength 0.71073
_diffrn_reflns_av_R_equivalents 0.0406
_diffrn_reflns_av_sigmaI/netI 0.0488
_diffrn_reflns_limit_h_max 13
_diffrn_reflns_limit_h_min -10
_diffrn_reflns_limit_k_max 8
_diffrn_reflns_limit_k_min -8
_diffrn_reflns_limit_l_max 11
_diffrn_reflns_limit_l_min -15
_diffrn_reflns_number 5273
_diffrn_reflns_theta_full 22.50
_diffrn_reflns_theta_max 22.50
_diffrn_reflns_theta_min 1.86
_exptl_absorpt_coefficient_mu 0.099
_exptl_crystal_colour 'LIGHT YELLOW'
_exptl_crystal_density_diffrn 1.335
_exptl_crystal_density_method 'not measured'
_exptl_crystal_description PLATES
_exptl_crystal_F_000 584
_exptl_crystal_size_max 0.20
_exptl_crystal_size_mid 0.12
_exptl_crystal_size_min 0.08
_refine_diff_density_max 0.205
_refine_diff_density_min -0.213
_refine_diff_density_rms 0.057
_refine_ls_extinction_method none
_refine_ls_goodness_of_fit_ref 1.130
_refine_ls_hydrogen_treatment mixed
_refine_ls_matrix_type full
_refine_ls_number_parameters 186
_refine_ls_number_reflns 1786
_refine_ls_number_restraints 0
_refine_ls_restrained_S_all 1.130
_refine_ls_R_factor_all 0.0923
_refine_ls_R_factor_gt 0.0676
_refine_ls_shift/su_max 0.000
_refine_ls_shift/su_mean 0.000
_refine_ls_structure_factor_coef Fsqd
_refine_ls_weighting_details 'w=1/[\s^2^(Fo^2^)+(0.1185P)^2^+0.5341P] where P=(Fo^2^+2Fc^2^)/3'
_refine_ls_weighting_scheme calc
_refine_ls_wR_factor_gt 0.1870
_refine_ls_wR_factor_ref 0.2265
_reflns_number_gt 1338
_reflns_number_total 1786
_reflns_threshold_expression >2sigma(I)
_cod_data_source_file ol051562wrom20050822_055134.cif
_cod_data_source_block compound_2l
_cod_depositor_comments
;
The following automatic conversions were performed:

'_symmetry_cell_setting' value 'Monoclinic' changed to 'monoclinic'
according to /home/saulius/struct/CIF-dictionaries/cif_core.dic
dictionary named 'cif_core.dic' version 2.4.1 from 2010-06-29.

Automatic conversion script
Id: cif_fix_values 1715 2011-07-08 13:25:40Z adriana 

The following automatic conversions were performed:

'_refine_ls_weighting_scheme' value 'calc
w=1/[\s^2^(Fo^2^)+(0.1185P)^2^+0.5341P] where P=(Fo^2^+2Fc^2^)/3' was
changed to 'calc'. New tag '_refine_ls_weighting_details' was
created. The value of the new tag was set to
'w=1/[\s^2^(Fo^2^)+(0.1185P)^2^+0.5341P] where P=(Fo^2^+2Fc^2^)/3'.

Automatic conversion script
Id: cif_fix_values 3143 2015-03-26 13:38:13Z robertas 
;
_cod_original_sg_symbol_H-M P21/n
_cod_database_code 1506693

loop_
_symmetry_equiv_pos_as_xyz
'x, y, z'
'-x+1/2, y+1/2, -z+1/2'
'-x, -y, -z'
'x-1/2, -y-1/2, z-1/2'

loop_
_atom_site_label
_atom_site_type_symbol
_atom_site_fract_x
_atom_site_fract_y
_atom_site_fract_z
_atom_site_U_iso_or_equiv
_atom_site_adp_type
_atom_site_occupancy
_atom_site_calc_flag
_atom_site_refinement_flags
O1 O 0.1287(2) 0.1606(4) 0.2161(2) 0.0668(9) Uani 1 d .
N7 N -0.0017(3) 0.0977(4) 0.2959(3) 0.0635(11) Uani 1 d .
C11 C 0.1618(4) -0.2488(5) 0.5059(3) 0.0618(12) Uani 1 d .
C8 C 0.0560(3) -0.0171(5) 0.3648(3) 0.0558(11) Uani 1 d .
C12 C 0.2259(4) -0.1347(5) 0.4761(3) 0.0648(12) Uani 1 d .
H12 H 0.3049 -0.1358 0.5035 0.078 Uiso 1 calc R
N14 N 0.2183(4) -0.3693(5) 0.5812(3) 0.0799(12) Uani 1 d .
C6A C 0.0480(3) 0.2296(5) 0.2564(3) 0.0561(11) Uani 1 d .
C9 C -0.0066(4) -0.1378(5) 0.3964(3) 0.0676(12) Uani 1 d .
H9 H -0.0854 -0.1403 0.3687 0.081 Uiso 1 calc R
C13 C 0.1746(3) -0.0198(5) 0.4067(3) 0.0589(11) Uani 1 d .
H13 H 0.2186 0.0573 0.3870 0.071 Uiso 1 calc R
C3A C -0.0388(3) 0.3213(5) 0.1726(3) 0.0557(11) Uani 1 d .
O15 O 0.1602(3) -0.4739(5) 0.6041(3) 0.1028(13) Uani 1 d .
O16 O 0.3207(4) -0.3639(5) 0.6184(3) 0.1152(15) Uani 1 d .
C10 C 0.0456(4) -0.2505(5) 0.4663(3) 0.0662(12) Uani 1 d .
H10 H 0.0028 -0.3281 0.4871 0.079 Uiso 1 calc R
C6 C 0.1104(4) 0.3655(6) 0.3275(3) 0.0720(13) Uani 1 d .
H6A H 0.0711 0.3902 0.3725 0.086 Uiso 1 calc R
H6B H 0.1878 0.3307 0.3628 0.086 Uiso 1 calc R
C3 C -0.0316(4) 0.2255(6) 0.0865(3) 0.0750(13) Uani 1 d .
C17 C -0.1614(3) 0.3314(7) 0.1718(4) 0.0807(14) Uani 1 d .
H17A H -0.2050 0.4028 0.1201 0.121 Uiso 1 calc R
H17B H -0.1624 0.3776 0.2315 0.121 Uiso 1 calc R
H17C H -0.1942 0.2201 0.1634 0.121 Uiso 1 calc R
O18 O -0.0927(4) 0.2407(6) 0.0069(2) 0.1294(18) Uani 1 d .
C5 C 0.1094(5) 0.5160(7) 0.2653(4) 0.0897(16) Uani 1 d .
H5A H 0.1019 0.6192 0.2981 0.108 Uiso 1 calc R
H5B H 0.1801 0.5214 0.2514 0.108 Uiso 1 calc R
C2 C 0.0677(4) 0.1080(6) 0.1215(3) 0.0762(14) Uani 1 d .
H2A H 0.0421 -0.0080 0.1210 0.091 Uiso 1 calc R
H2B H 0.1152 0.1157 0.0814 0.091 Uiso 1 calc R
C4 C 0.0143(4) 0.4990(6) 0.1774(4) 0.0940(17) Uani 1 d .
H4A H 0.0400 0.5153 0.1230 0.113 Uiso 1 calc R
H4B H -0.0424 0.5846 0.1749 0.113 Uiso 1 calc R
H1N H -0.072(3) 0.071(5) 0.271(2) 0.046(10) Uiso 1 d .

loop_
_atom_site_aniso_label
_atom_site_aniso_U_11
_atom_site_aniso_U_22
_atom_site_aniso_U_33
_atom_site_aniso_U_23
_atom_site_aniso_U_13
_atom_site_aniso_U_12
O1 0.0482(16) 0.081(2) 0.067(2) -0.0020(16) 0.0142(14) 0.0057(14)
N7 0.041(2) 0.067(2) 0.076(2) 0.008(2) 0.0108(19) -0.0049(18)
C11 0.067(3) 0.055(3) 0.058(3) -0.004(2) 0.015(2) 0.003(2)
C8 0.052(2) 0.054(2) 0.061(2) -0.004(2) 0.019(2) 0.001(2)
C12 0.054(3) 0.065(3) 0.067(3) -0.007(2) 0.009(2) -0.003(2)
N14 0.090(3) 0.064(3) 0.077(3) 0.000(2) 0.017(3) 0.003(2)
C6A 0.043(2) 0.062(3) 0.062(3) -0.005(2) 0.015(2) -0.0071(19)
C9 0.051(2) 0.064(3) 0.090(3) -0.001(3) 0.026(2) -0.002(2)
C13 0.050(2) 0.063(3) 0.056(2) 0.004(2) 0.007(2) -0.003(2)
C3A 0.047(2) 0.061(3) 0.052(2) -0.001(2) 0.0057(19) 0.0018(19)
O15 0.110(3) 0.085(3) 0.115(3) 0.031(2) 0.038(2) 0.004(2)
O16 0.089(3) 0.097(3) 0.119(3) 0.032(2) -0.019(2) -0.006(2)
C10 0.067(3) 0.058(3) 0.076(3) 0.007(2) 0.027(2) 0.003(2)
C6 0.069(3) 0.073(3) 0.070(3) -0.010(2) 0.019(2) -0.013(2)
C3 0.073(3) 0.088(3) 0.057(3) 0.003(3) 0.012(2) 0.013(3)
C17 0.053(3) 0.095(4) 0.090(3) 0.014(3) 0.018(3) 0.010(2)
O18 0.141(4) 0.165(4) 0.054(2) -0.004(2) -0.005(2) 0.060(3)
C5 0.092(4) 0.079(4) 0.088(4) -0.011(3) 0.016(3) -0.028(3)
C2 0.076(3) 0.091(3) 0.062(3) -0.007(3) 0.023(3) 0.014(3)
C4 0.082(3) 0.074(3) 0.111(4) 0.014(3) 0.012(3) -0.017(3)

loop_
_atom_type_symbol
_atom_type_description
_atom_type_scat_dispersion_real
_atom_type_scat_dispersion_imag
_atom_type_scat_source
C C 0.0033 0.0016 'International Tables Vol C Tables 4.2.6.8 and 6.1.1.4'
H H 0.0000 0.0000 'International Tables Vol C Tables 4.2.6.8 and 6.1.1.4'
N N 0.0061 0.0033 'International Tables Vol C Tables 4.2.6.8 and 6.1.1.4'
O O 0.0106 0.0060 'International Tables Vol C Tables 4.2.6.8 and 6.1.1.4'

loop_
_geom_angle_atom_site_label_1
_geom_angle_atom_site_label_2
_geom_angle_atom_site_label_3
_geom_angle
C2 O1 C6A 107.7(3)
C8 N7 C6A 126.4(3)
C8 N7 H1N 111(2)
C6A N7 H1N 121(2)
C10 C11 C12 121.0(4)
C10 C11 N14 119.5(4)
C12 C11 N14 119.5(4)
N7 C8 C13 123.5(4)
N7 C8 C9 118.9(4)
C13 C8 C9 117.5(4)
C13 C12 C11 120.3(4)
C13 C12 H12 119.8
C11 C12 H12 119.8
O16 N14 O15 122.1(4)
O16 N14 C11 119.5(4)
O15 N14 C11 118.5(4)
N7 C6A O1 110.5(3)
N7 C6A C6 114.9(3)
O1 C6A C6 106.7(3)
N7 C6A C3A 113.1(3)
O1 C6A C3A 104.3(3)
C6 C6A C3A 106.6(3)
C10 C9 C8 121.5(4)
C10 C9 H9 119.2
C8 C9 H9 119.2
C12 C13 C8 120.4(4)
C12 C13 H13 119.8
C8 C13 H13 119.8
C3 C3A C17 111.2(4)
C3 C3A C6A 102.8(3)
C17 C3A C6A 117.7(3)
C3 C3A C4 110.5(4)
C17 C3A C4 111.4(4)
C6A C3A C4 102.6(3)
C9 C10 C11 119.2(4)
C9 C10 H10 120.4
C11 C10 H10 120.4
C5 C6 C6A 103.8(4)
C5 C6 H6A 111.0
C6A C6 H6A 111.0
C5 C6 H6B 111.0
C6A C6 H6B 111.0
H6A C6 H6B 109.0
O18 C3 C2 126.5(4)
O18 C3 C3A 126.4(4)
C2 C3 C3A 107.2(4)
C3A C17 H17A 109.5
C3A C17 H17B 109.5
H17A C17 H17B 109.5
C3A C17 H17C 109.5
H17A C17 H17C 109.5
H17B C17 H17C 109.5
C4 C5 C6 108.3(4)
C4 C5 H5A 110.0
C6 C5 H5A 110.0
C4 C5 H5B 110.0
C6 C5 H5B 110.0
H5A C5 H5B 108.4
O1 C2 C3 105.6(4)
O1 C2 H2A 110.6
C3 C2 H2A 110.6
O1 C2 H2B 110.6
C3 C2 H2B 110.6
H2A C2 H2B 108.8
C5 C4 C3A 109.7(4)
C5 C4 H4A 109.7
C3A C4 H4A 109.7
C5 C4 H4B 109.7
C3A C4 H4B 109.7
H4A C4 H4B 108.2

loop_
_geom_bond_atom_site_label_1
_geom_bond_atom_site_label_2
_geom_bond_distance
O1 C2 1.414(5)
O1 C6A 1.438(4)
N7 C8 1.374(5)
N7 C6A 1.434(5)
N7 H1N 0.85(4)
C11 C10 1.368(6)
C11 C12 1.372(6)
C11 N14 1.456(5)
C8 C13 1.398(6)
C8 C9 1.408(6)
C12 C13 1.360(6)
C12 H12 0.9300
N14 O16 1.209(5)
N14 O15 1.220(5)
C6A C6 1.523(6)
C6A C3A 1.529(5)
C9 C10 1.355(6)
C9 H9 0.9300
C13 H13 0.9300
C3A C3 1.511(6)
C3A C17 1.526(5)
C3A C4 1.545(6)
C10 H10 0.9300
C6 C5 1.502(7)
C6 H6A 0.9700
C6 H6B 0.9700
C3 O18 1.175(5)
C3 C2 1.495(6)
C17 H17A 0.9600
C17 H17B 0.9600
C17 H17C 0.9600
C5 C4 1.443(7)
C5 H5A 0.9700
C5 H5B 0.9700
C2 H2A 0.9700
C2 H2B 0.9700
C4 H4A 0.9700
C4 H4B 0.9700
